data_4339590
loop_
_publ_author_name
'Liddle, Brendan J.'
'Lindeman, Sergey V.'
'Reger, Daniel L.'
'Gardinier, James R.'

_publ_section_title
;
 A thallium mediated route to sigma-arylalkynyl complexes of
 bipyridyltricarbonylrhenium(I).
;
_journal_issue 21
_journal_name_full 'Inorganic chemistry'
_journal_page_first 8484
_journal_page_last 8486
_journal_paper_doi 10.1021/ic701406y
_journal_volume 46
_journal_year 2007
_chemical_formula_sum 'C45 H37 N14 O5 Re'
_chemical_formula_weight 1040.09
_chemical_name_systematic
; 
 ? 
;
_space_group_IT_number 14
_symmetry_cell_setting monoclinic
_symmetry_space_group_name_Hall '-P 2ybc'
_symmetry_space_group_name_H-M 'P 1 21/c 1'
_atom_sites_solution_hydrogens geom
_atom_sites_solution_primary direct
_atom_sites_solution_secondary difmap
_audit_creation_method SHELXL-97
_cell_angle_alpha 90.00
_cell_angle_beta 107.3970(10)
_cell_angle_gamma 90.00
_cell_formula_units_Z 4
_cell_length_a 18.2497(7)
_cell_length_b 10.8047(4)
_cell_length_c 23.2347(9)
_cell_measurement_reflns_used 7748
_cell_measurement_temperature 296(2)
_cell_measurement_theta_max 24.20
_cell_measurement_theta_min 2.22
_cell_volume 4371.9(3)
_computing_cell_refinement 'SAINT+  V6.2 (Bruker, 2001)'
_computing_data_collection 'SMART V5.625 (Bruker, 2001)'
_computing_data_reduction 'SAINT+  V6.2'
_computing_molecular_graphics 'SHELXTL V6.1 (Sheldrick, 1997)'
_computing_publication_material 'SHELXTL V6.1'
_computing_structure_refinement 'SHELXL-97 (Sheldrick, 1997)'
_computing_structure_solution 'SHELXS-97 (Sheldrick, 1990)'
_diffrn_ambient_temperature 296(2)
_diffrn_measured_fraction_theta_full 0.996
_diffrn_measured_fraction_theta_max 0.996
_diffrn_measurement_device_type 'Bruker SMART APEX CCD diffractometer'
_diffrn_measurement_method 'omega scans'
_diffrn_radiation_monochromator graphite
_diffrn_radiation_source 'fine-focus sealed tube'
_diffrn_radiation_type MoK\a
_diffrn_radiation_wavelength 0.71073
_diffrn_reflns_av_R_equivalents 0.0358
_diffrn_reflns_av_sigmaI/netI 0.0461
_diffrn_reflns_limit_h_max 24
_diffrn_reflns_limit_h_min -20
_diffrn_reflns_limit_k_max 14
_diffrn_reflns_limit_k_min -14
_diffrn_reflns_limit_l_max 30
_diffrn_reflns_limit_l_min -30
_diffrn_reflns_number 33045
_diffrn_reflns_theta_full 28.32
_diffrn_reflns_theta_max 28.32
_diffrn_reflns_theta_min 1.84
_diffrn_standards_decay_% <1
_exptl_absorpt_coefficient_mu 2.843
_exptl_absorpt_correction_T_max 1.000
_exptl_absorpt_correction_T_min 0.759
_exptl_absorpt_correction_type multi-scan
_exptl_absorpt_process_details '(SADABS, Bruker, 1997)'
_exptl_crystal_colour Yellow
_exptl_crystal_density_diffrn 1.580
_exptl_crystal_density_method 'not measured'
_exptl_crystal_description Plate
_exptl_crystal_F_000 2080
_exptl_crystal_size_max 0.5
_exptl_crystal_size_mid 0.15
_exptl_crystal_size_min 0.01
_refine_diff_density_max 1.655
_refine_diff_density_min -0.636
_refine_diff_density_rms 0.102
_refine_ls_extinction_method none
_refine_ls_goodness_of_fit_ref 1.021
_refine_ls_hydrogen_treatment constr
_refine_ls_matrix_type full
_refine_ls_number_parameters 586
_refine_ls_number_reflns 10852
_refine_ls_number_restraints 0
_refine_ls_restrained_S_all 1.021
_refine_ls_R_factor_all 0.0580
_refine_ls_R_factor_gt 0.0401
_refine_ls_shift/su_max 0.008
_refine_ls_shift/su_mean 0.000
_refine_ls_structure_factor_coef Fsqd
_refine_ls_weighting_details 'calc w=1/[\s^2^(Fo^2^)+(0.0552P)^2^+1.7759P] where P=(Fo^2^+2Fc^2^)/3'
_refine_ls_weighting_scheme calc
_refine_ls_wR_factor_gt 0.0978
_refine_ls_wR_factor_ref 0.1062
_reflns_number_gt 8305
_reflns_number_total 10852
_reflns_threshold_expression >2sigma(I)
_cod_data_source_file ic701406y-file001.cif
_cod_data_source_block bpyReC2Arpz6
_cod_depositor_comments
;
The following automatic conversions were performed:

'_symmetry_cell_setting' value 'Monoclinic' changed to 'monoclinic'
according to
/usr/data/users/saulius/automatic-downloads/retrospective/ACS/lib/dictionaries/cif_core.dic
dictionary named 'cif_core.dic' version 2.4.2 from 2011-04-26.

Automatic conversion script
Id: cif_fix_values 2281 2013-09-26 08:29:07Z andrius 
;
_cod_original_sg_symbol_H-M P2(1)/c
_cod_database_code 4339590

loop_
_symmetry_equiv_pos_as_xyz
'x, y, z'
'-x, y+1/2, -z+1/2'
'-x, -y, -z'
'x, -y-1/2, z-1/2'

loop_
_atom_site_label
_atom_site_type_symbol
_atom_site_fract_x
_atom_site_fract_y
_atom_site_fract_z
_atom_site_U_iso_or_equiv
_atom_site_adp_type
_atom_site_occupancy
_atom_site_symmetry_multiplicity
_atom_site_calc_flag
_atom_site_refinement_flags
C48 C 0.6706(4) 0.8216(5) 1.0014(3) 0.0739(16) Uani 1 1 d .
H48 H 0.6797 0.8575 0.9678 0.089 Uiso 1 1 calc R
C27 C 0.7687(3) 0.1583(4) 0.93695(18) 0.0465(9) Uani 1 1 d .
H27 H 0.8057 0.1326 0.9194 0.056 Uiso 1 1 calc R
C23 C 0.7346(2) 0.2347(4) 1.02209(17) 0.0445(9) Uani 1 1 d .
H23 H 0.7485 0.2608 1.0621 0.053 Uiso 1 1 calc R
Re1 Re 1.049624(9) 0.192238(14) 1.127077(7) 0.04126(7) Uani 1 1 d .
N2 N 1.0847(2) 0.2023(3) 1.04601(16) 0.0429(8) Uani 1 1 d .
C20 C 0.9353(2) 0.2045(3) 1.06700(18) 0.0415(9) Uani 1 1 d .
C3 C 1.0437(3) 0.0168(4) 1.1351(2) 0.0585(12) Uani 1 1 d .
C22 C 0.7922(2) 0.2009(3) 0.99710(18) 0.0429(9) Uani 1 1 d .
C10 C 1.0844(2) 0.4202(4) 1.06328(18) 0.0435(9) Uani 1 1 d .
C1 C 1.0154(3) 0.2093(4) 1.1967(2) 0.0541(11) Uani 1 1 d .
C2 C 1.1562(3) 0.1769(4) 1.1757(2) 0.0514(11) Uani 1 1 d .
C15 C 1.0992(2) 0.3162(3) 1.02741(19) 0.0450(9) Uani 1 1 d .
C21 C 0.8715(3) 0.2036(3) 1.0332(2) 0.0472(10) Uani 1 1 d .
O3 O 1.0425(3) -0.0882(3) 1.1409(2) 0.1012(15) Uani 1 1 d .
O2 O 1.2187(2) 0.1611(4) 1.20334(19) 0.0815(12) Uani 1 1 d .
O1 O 0.9938(3) 0.2235(4) 1.23818(18) 0.0849(12) Uani 1 1 d .
N1 N 1.06064(19) 0.3887(3) 1.11082(15) 0.0430(7) Uani 1 1 d .
C14 C 1.0458(3) 0.4790(4) 1.1448(2) 0.0546(11) Uani 1 1 d .
H14 H 1.0291 0.4573 1.1775 0.066 Uiso 1 1 calc R
C13 C 1.0540(3) 0.6031(4) 1.1339(2) 0.0643(14) Uani 1 1 d .
H13 H 1.0443 0.6634 1.1592 0.077 Uiso 1 1 calc R
C19 C 1.0952(3) 0.1040(4) 1.0140(2) 0.0555(11) Uani 1 1 d .
H19 H 1.0840 0.0257 1.0257 0.067 Uiso 1 1 calc R
C11 C 1.0926(3) 0.5443(4) 1.0497(2) 0.0578(12) Uani 1 1 d .
H11 H 1.1087 0.5650 1.0165 0.069 Uiso 1 1 calc R
C16 C 1.1268(3) 0.3301(4) 0.9784(2) 0.0589(12) Uani 1 1 d .
H16 H 1.1373 0.4085 0.9663 0.071 Uiso 1 1 calc R
C12 C 1.0770(3) 0.6348(4) 1.0848(2) 0.0629(13) Uani 1 1 d .
H12 H 1.0818 0.7176 1.0757 0.075 Uiso 1 1 calc R
C18 C 1.1214(3) 0.1135(5) 0.9650(2) 0.0660(13) Uani 1 1 d .
H18 H 1.1274 0.0431 0.9438 0.079 Uiso 1 1 calc R
C17 C 1.1384(3) 0.2266(5) 0.9476(2) 0.0647(13) Uani 1 1 d .
H17 H 1.1578 0.2346 0.9150 0.078 Uiso 1 1 calc R
C25 C 0.6375(3) 0.1904(3) 0.93027(18) 0.0463(10) Uani 1 1 d .
H25 H 0.5859 0.1875 0.9077 0.056 Uiso 1 1 calc R
C26 C 0.6931(3) 0.1537(4) 0.90390(18) 0.0472(10) Uani 1 1 d .
C24 C 0.6574(2) 0.2312(3) 0.98973(17) 0.0421(9) Uani 1 1 d .
C28 C 0.5961(3) 0.2634(4) 1.0178(2) 0.0503(10) Uani 1 1 d .
H28A H 0.5507 0.2904 0.9865 0.060 Uiso 1 1 calc R
H28B H 0.5826 0.1897 1.0363 0.060 Uiso 1 1 calc R
C29 C 0.6674(3) 0.1135(4) 0.8382(2) 0.0634(13) Uani 1 1 d .
H29A H 0.7095 0.0718 0.8287 0.076 Uiso 1 1 calc R
H29B H 0.6252 0.0554 0.8317 0.076 Uiso 1 1 calc R
O4 O 0.61867(17) 0.3587(3) 1.06258(12) 0.0489(7) Uani 1 1 d .
O5 O 0.6434(2) 0.2187(3) 0.79908(14) 0.0617(9) Uani 1 1 d .
N5 N 0.6034(2) 0.5702(3) 1.12680(15) 0.0489(8) Uani 1 1 d .
C40 C 0.6530(2) 0.5680(4) 1.08881(16) 0.0424(9) Uani 1 1 d .
N11 N 0.6084(2) 0.3836(3) 0.69909(16) 0.0549(9) Uani 1 1 d .
N9 N 0.6678(2) 0.4827(4) 0.79330(17) 0.0624(10) Uani 1 1 d .
C30 C 0.6249(3) 0.4756(4) 1.03708(17) 0.0473(10) Uani 1 1 d .
H30A H 0.5754 0.5011 1.0105 0.057 Uiso 1 1 calc R
H30B H 0.6610 0.4714 1.0138 0.057 Uiso 1 1 calc R
C50 C 0.6786(3) 0.3930(4) 0.74924(19) 0.0530(11) Uani 1 1 d .
C31 C 0.7028(3) 0.2692(4) 0.7800(2) 0.0546(11) Uani 1 1 d .
H31A H 0.7159 0.2127 0.7521 0.066 Uiso 1 1 calc R
H31B H 0.7480 0.2803 0.8145 0.066 Uiso 1 1 calc R
N7 N 0.6535(2) 0.6907(3) 1.06230(17) 0.0507(9) Uani 1 1 d .
N3 N 0.73051(19) 0.5368(3) 1.12701(14) 0.0457(8) Uani 1 1 d .
N13 N 0.7404(2) 0.4374(3) 0.72634(17) 0.0562(9) Uani 1 1 d .
C47 C 0.6694(3) 0.7041(4) 1.01014(18) 0.0488(10) Uani 1 1 d .
H47 H 0.6778 0.6416 0.9853 0.059 Uiso 1 1 calc R
C44 C 0.5266(2) 0.5665(4) 1.10174(18) 0.0478(10) Uani 1 1 d .
H44 H 0.4999 0.5552 1.0612 0.057 Uiso 1 1 calc R
C41 C 0.7868(2) 0.6196(4) 1.13964(19) 0.0515(11) Uani 1 1 d .
H41 H 0.7849 0.7012 1.1266 0.062 Uiso 1 1 calc R
C57 C 0.7632(3) 0.3673(4) 0.6882(2) 0.0606(13) Uani 1 1 d .
H57 H 0.7453 0.2888 0.6746 0.073 Uiso 1 1 calc R
N4 N 0.7529(3) 0.4247(4) 1.1557(2) 0.0813(14) Uani 1 1 d .
N8 N 0.6459(4) 0.8016(4) 1.0875(3) 0.0982(18) Uani 1 1 d .
C43 C 0.8290(3) 0.4404(5) 1.1873(2) 0.0675(14) Uani 1 1 d .
H43 H 0.8617 0.3827 1.2117 0.081 Uiso 1 1 calc R
C45 C 0.4976(3) 0.5818(5) 1.1459(3) 0.0727(15) Uani 1 1 d .
H45 H 0.4452 0.5834 1.1413 0.087 Uiso 1 1 calc R
C54 C 0.5841(3) 0.4798(4) 0.6624(2) 0.0658(14) Uani 1 1 d .
H54 H 0.6053 0.5587 0.6658 0.079 Uiso 1 1 calc R
C58 C 0.8151(3) 0.4296(5) 0.6737(2) 0.0751(15) Uani 1 1 d .
H58 H 0.8418 0.4003 0.6481 0.090 Uiso 1 1 calc R
N14 N 0.7752(3) 0.5502(5) 0.7346(3) 0.1034(18) Uani 1 1 d .
C51 C 0.7152(3) 0.4799(5) 0.8493(2) 0.0661(14) Uani 1 1 d .
H51 H 0.7523 0.4203 0.8658 0.079 Uiso 1 1 calc R
C46 C 0.5549(4) 0.5959(6) 1.2015(3) 0.0786(16) Uani 1 1 d .
H46 H 0.5479 0.6077 1.2392 0.094 Uiso 1 1 calc R
C56 C 0.5098(4) 0.3180(6) 0.6267(2) 0.0761(16) Uani 1 1 d .
H56 H 0.4711 0.2700 0.6014 0.091 Uiso 1 1 calc R
N12 N 0.5649(3) 0.2808(5) 0.6785(2) 0.0882(15) Uani 1 1 d .
N6 N 0.6239(3) 0.5882(5) 1.1885(2) 0.0890(15) Uani 1 1 d .
C55 C 0.5240(4) 0.4389(7) 0.6207(2) 0.088(2) Uani 1 1 d .
H55 H 0.4940 0.4883 0.5898 0.105 Uiso 1 1 calc R
C42 C 0.8465(3) 0.5589(6) 1.1753(3) 0.0806(17) Uani 1 1 d .
H42 H 0.8952 0.5934 1.1905 0.097 Uiso 1 1 calc R
C59 C 0.8268(4) 0.5452(6) 0.7007(3) 0.0793(16) Uani 1 1 d .
H59 H 0.8613 0.6059 0.6970 0.095 Uiso 1 1 calc R
C49 C 0.6567(4) 0.8878(5) 1.0476(3) 0.089(2) Uani 1 1 d .
H49 H 0.6550 0.9735 1.0511 0.107 Uiso 1 1 calc R
N10 N 0.6220(4) 0.5874(5) 0.7827(3) 0.1096(19) Uani 1 1 d .
C52 C 0.6995(4) 0.5758(7) 0.8760(3) 0.097(2) Uani 1 1 d .
H52 H 0.7231 0.5942 0.9165 0.116 Uiso 1 1 calc R
C53 C 0.6438(5) 0.6480(7) 0.8378(4) 0.102(2) Uani 1 1 d .
H53 H 0.6247 0.7226 0.8471 0.122 Uiso 1 1 calc R

loop_
_atom_site_aniso_label
_atom_site_aniso_U_11
_atom_site_aniso_U_22
_atom_site_aniso_U_33
_atom_site_aniso_U_23
_atom_site_aniso_U_13
_atom_site_aniso_U_12
C48 0.077(4) 0.067(3) 0.066(3) 0.024(3) 0.004(3) -0.006(3)
C27 0.054(3) 0.042(2) 0.046(2) 0.0049(17) 0.0181(19) 0.0014(18)
C23 0.049(2) 0.045(2) 0.0363(19) 0.0009(16) 0.0075(17) 0.0012(18)
Re1 0.03989(10) 0.03468(9) 0.04542(10) 0.00636(6) 0.00696(7) 0.00094(6)
N2 0.0376(19) 0.0366(16) 0.0518(19) 0.0007(13) 0.0092(15) 0.0005(13)
C20 0.040(2) 0.042(2) 0.042(2) 0.0057(16) 0.0119(17) -0.0022(16)
C3 0.057(3) 0.045(2) 0.065(3) 0.013(2) 0.004(2) -0.003(2)
C22 0.042(2) 0.0387(19) 0.045(2) 0.0094(16) 0.0089(17) 0.0027(16)
C10 0.038(2) 0.0388(19) 0.051(2) 0.0024(17) 0.0089(17) -0.0019(16)
C1 0.050(3) 0.058(3) 0.053(3) 0.012(2) 0.013(2) 0.005(2)
C2 0.052(3) 0.044(2) 0.051(2) 0.0044(17) 0.005(2) 0.0014(19)
C15 0.040(2) 0.041(2) 0.051(2) 0.0006(16) 0.0085(18) 0.0000(17)
C21 0.047(3) 0.046(2) 0.050(2) 0.0070(17) 0.017(2) 0.0012(18)
O3 0.133(4) 0.0370(19) 0.114(3) 0.0131(19) 0.007(3) -0.009(2)
O2 0.050(2) 0.084(2) 0.094(3) 0.005(2) -0.006(2) 0.0041(19)
O1 0.085(3) 0.108(3) 0.070(2) 0.017(2) 0.036(2) 0.017(2)
N1 0.0419(19) 0.0383(16) 0.0461(17) 0.0032(14) 0.0092(15) 0.0011(14)
C14 0.066(3) 0.043(2) 0.057(2) 0.0017(19) 0.022(2) 0.002(2)
C13 0.073(4) 0.036(2) 0.082(4) -0.003(2) 0.019(3) 0.005(2)
C19 0.056(3) 0.042(2) 0.068(3) -0.002(2) 0.017(2) 0.0025(19)
C11 0.067(3) 0.042(2) 0.066(3) 0.006(2) 0.024(2) -0.005(2)
C16 0.063(3) 0.058(3) 0.061(3) 0.004(2) 0.027(2) -0.009(2)
C12 0.072(3) 0.032(2) 0.083(3) 0.004(2) 0.021(3) -0.002(2)
C18 0.075(4) 0.059(3) 0.070(3) -0.016(2) 0.031(3) -0.002(3)
C17 0.072(4) 0.069(3) 0.061(3) -0.009(2) 0.031(3) -0.008(3)
C25 0.047(2) 0.041(2) 0.044(2) 0.0009(16) 0.0032(18) -0.0049(17)
C26 0.060(3) 0.0392(19) 0.040(2) 0.0047(16) 0.0111(19) -0.0028(19)
C24 0.044(2) 0.0380(18) 0.043(2) 0.0017(16) 0.0098(17) -0.0031(17)
C28 0.047(3) 0.047(2) 0.056(2) -0.0052(19) 0.014(2) -0.0054(19)
C29 0.081(4) 0.056(3) 0.049(2) -0.002(2) 0.013(2) -0.011(2)
O4 0.0550(19) 0.0434(14) 0.0494(16) 0.0001(12) 0.0175(14) -0.0026(14)
O5 0.060(2) 0.077(2) 0.0456(17) 0.0121(15) 0.0125(15) -0.0008(17)
N5 0.048(2) 0.056(2) 0.0416(18) -0.0028(15) 0.0109(15) 0.0018(17)
C40 0.042(2) 0.045(2) 0.0373(19) 0.0023(16) 0.0078(16) 0.0025(17)
N11 0.060(2) 0.057(2) 0.0444(19) -0.0040(16) 0.0105(17) 0.0005(18)
N9 0.068(3) 0.064(2) 0.056(2) -0.0146(18) 0.021(2) 0.007(2)
C30 0.052(3) 0.046(2) 0.040(2) -0.0006(17) 0.0087(18) 0.0038(19)
C50 0.062(3) 0.052(2) 0.047(2) -0.0056(18) 0.018(2) -0.002(2)
C31 0.053(3) 0.060(3) 0.048(2) 0.000(2) 0.011(2) 0.001(2)
N7 0.055(2) 0.0395(18) 0.051(2) 0.0045(14) 0.0060(17) 0.0029(16)
N3 0.0402(19) 0.0478(18) 0.0442(17) 0.0058(14) 0.0049(14) 0.0010(15)
N13 0.060(2) 0.050(2) 0.059(2) -0.0052(17) 0.0201(19) -0.0064(18)
C47 0.062(3) 0.042(2) 0.040(2) 0.0078(16) 0.0110(19) -0.0030(19)
C44 0.029(2) 0.072(3) 0.038(2) 0.0042(19) 0.0028(16) 0.0070(19)
C41 0.035(2) 0.051(2) 0.059(2) 0.0106(19) 0.0000(19) -0.0100(18)
C57 0.082(4) 0.044(2) 0.074(3) -0.019(2) 0.051(3) -0.015(2)
N4 0.088(4) 0.077(3) 0.067(3) 0.007(2) 0.005(2) 0.022(3)
N8 0.126(5) 0.063(3) 0.101(4) 0.002(3) 0.027(4) 0.013(3)
C43 0.053(3) 0.082(4) 0.057(3) 0.000(3) 0.000(2) 0.020(3)
C45 0.051(3) 0.083(4) 0.085(4) 0.017(3) 0.022(3) 0.012(3)
C54 0.089(4) 0.041(2) 0.056(3) 0.006(2) 0.003(3) 0.008(2)
C58 0.082(4) 0.079(4) 0.070(3) -0.003(3) 0.032(3) 0.003(3)
N14 0.104(4) 0.093(4) 0.110(4) -0.019(3) 0.027(4) -0.029(3)
C51 0.066(3) 0.079(3) 0.046(2) -0.021(2) 0.004(2) 0.007(3)
C46 0.088(4) 0.097(4) 0.064(3) 0.001(3) 0.044(3) 0.010(3)
C56 0.058(3) 0.111(5) 0.053(3) 0.009(3) 0.006(2) -0.012(3)
N12 0.080(4) 0.106(4) 0.077(3) -0.001(3) 0.021(3) -0.022(3)
N6 0.101(4) 0.104(4) 0.058(3) -0.007(2) 0.018(3) 0.006(3)
C55 0.093(5) 0.106(5) 0.056(3) 0.018(3) 0.010(3) 0.041(4)
C42 0.044(3) 0.100(4) 0.085(4) 0.003(3) -0.001(3) -0.010(3)
C59 0.079(4) 0.085(4) 0.080(4) -0.004(3) 0.034(3) -0.022(3)
C49 0.120(6) 0.044(3) 0.096(4) 0.018(3) 0.022(4) 0.005(3)
N10 0.110(5) 0.098(4) 0.132(5) -0.032(4) 0.053(4) 0.004(4)
C52 0.081(5) 0.131(6) 0.078(4) -0.046(4) 0.024(3) -0.021(4)
C53 0.104(6) 0.100(5) 0.114(6) -0.060(4) 0.053(5) -0.011(4)

loop_
_atom_type_symbol
_atom_type_description
_atom_type_scat_dispersion_real
_atom_type_scat_dispersion_imag
_atom_type_scat_source
C C 0.0033 0.0016 'International Tables Vol C Tables 4.2.6.8 and 6.1.1.4'
H H 0.0000 0.0000 'International Tables Vol C Tables 4.2.6.8 and 6.1.1.4'
N N 0.0061 0.0033 'International Tables Vol C Tables 4.2.6.8 and 6.1.1.4'
O O 0.0106 0.0060 'International Tables Vol C Tables 4.2.6.8 and 6.1.1.4'
Re Re -1.0185 7.2310 'International Tables Vol C Tables 4.2.6.8 and 6.1.1.4'

loop_
_geom_angle_atom_site_label_1
_geom_angle_atom_site_label_2
_geom_angle_atom_site_label_3
_geom_angle
C47 C48 C49 112.0(5)
C26 C27 C22 121.7(4)
C24 C23 C22 122.5(4)
C1 Re1 C3 88.3(2)
C1 Re1 C2 92.3(2)
C3 Re1 C2 86.25(18)
C1 Re1 C20 92.56(18)
C3 Re1 C20 93.01(16)
C2 Re1 C20 175.07(17)
C1 Re1 N2 171.38(16)
C3 Re1 N2 100.10(17)
C2 Re1 N2 90.28(17)
C20 Re1 N2 85.05(14)
C1 Re1 N1 97.10(16)
C3 Re1 N1 174.60(18)
C2 Re1 N1 93.19(15)
C20 Re1 N1 87.09(13)
N2 Re1 N1 74.53(13)
C19 N2 C15 117.9(4)
C19 N2 Re1 124.8(3)
C15 N2 Re1 117.3(3)
C21 C20 Re1 176.0(3)
O3 C3 Re1 177.9(4)
C23 C22 C27 117.1(4)
C23 C22 C21 120.2(4)
C27 C22 C21 122.6(4)
N1 C10 C11 120.7(4)
N1 C10 C15 115.6(3)
C11 C10 C15 123.7(4)
O1 C1 Re1 177.7(4)
O2 C2 Re1 176.1(4)
N2 C15 C16 120.9(4)
N2 C15 C10 115.2(4)
C16 C15 C10 123.9(4)
C20 C21 C22 174.9(5)
C14 N1 C10 118.3(4)
C14 N1 Re1 124.5(3)
C10 N1 Re1 117.2(3)
N1 C14 C13 123.3(5)
C12 C13 C14 118.2(5)
N2 C19 C18 123.1(4)
C12 C11 C10 120.0(5)
C17 C16 C15 119.4(4)
C11 C12 C13 119.4(4)
C17 C18 C19 119.1(4)
C18 C17 C16 119.6(5)
C24 C25 C26 121.2(4)
C27 C26 C25 119.4(4)
C27 C26 C29 122.1(4)
C25 C26 C29 118.5(4)
C23 C24 C25 118.0(4)
C23 C24 C28 121.9(4)
C25 C24 C28 120.0(4)
O4 C28 C24 113.2(3)
O5 C29 C26 110.6(4)
C30 O4 C28 112.3(3)
C31 O5 C29 113.0(4)
C44 N5 N6 112.1(4)
C44 N5 C40 119.8(3)
N6 N5 C40 127.8(4)
N5 C40 N7 109.1(3)
N5 C40 N3 107.5(3)
N7 C40 N3 109.7(3)
N5 C40 C30 111.6(3)
N7 C40 C30 107.7(3)
N3 C40 C30 111.2(3)
C54 N11 N12 111.2(4)
C54 N11 C50 120.2(4)
N12 N11 C50 128.1(4)
C51 N9 N10 112.0(4)
C51 N9 C50 119.0(4)
N10 N9 C50 128.1(4)
O4 C30 C40 107.7(3)
N11 C50 N13 108.7(4)
N11 C50 N9 109.7(4)
N13 C50 N9 108.4(4)
N11 C50 C31 112.2(4)
N13 C50 C31 108.2(4)
N9 C50 C31 109.6(4)
O5 C31 C50 110.4(4)
C47 N7 N8 111.9(4)
C47 N7 C40 120.7(3)
N8 N7 C40 127.1(4)
C41 N3 N4 112.7(4)
C41 N3 C40 121.5(3)
N4 N3 C40 125.8(4)
C57 N13 N14 112.3(4)
C57 N13 C50 119.1(4)
N14 N13 C50 128.3(4)
C48 C47 N7 105.6(5)
C45 C44 N5 105.8(4)
N3 C41 C42 104.0(4)
C58 C57 N13 106.2(4)
C43 N4 N3 104.7(4)
N7 N8 C49 104.8(6)
C42 C43 N4 105.5(4)
C44 C45 C46 112.0(5)
C55 C54 N11 104.9(5)
C57 C58 C59 112.3(5)
N13 N14 C59 104.5(5)
C52 C51 N9 106.3(5)
N6 C46 C45 105.5(5)
C55 C56 N12 105.1(5)
N11 N12 C56 105.4(5)
N5 N6 C46 104.7(5)
C54 C55 C56 113.3(5)
C41 C42 C43 113.0(5)
C58 C59 N14 104.5(5)
N8 C49 C48 105.7(5)
N9 N10 C53 103.3(6)
C51 C52 C53 111.9(6)
C52 C53 N10 106.4(6)

loop_
_geom_bond_atom_site_label_1
_geom_bond_atom_site_label_2
_geom_bond_distance
C48 C47 1.287(6)
C48 C49 1.376(9)
C27 C26 1.365(6)
C27 C22 1.411(6)
C23 C24 1.385(6)
C23 C22 1.393(6)
Re1 C1 1.908(5)
Re1 C3 1.911(5)
Re1 C2 1.943(5)
Re1 C20 2.140(4)
Re1 N2 2.166(4)
Re1 N1 2.176(3)
N2 C19 1.343(5)
N2 C15 1.356(5)
C20 C21 1.193(6)
C3 O3 1.143(6)
C22 C21 1.441(6)
C10 N1 1.346(5)
C10 C11 1.396(5)
C10 C15 1.471(6)
C1 O1 1.156(6)
C2 O2 1.142(6)
C15 C16 1.384(7)
N1 C14 1.332(6)
C14 C13 1.380(6)
C13 C12 1.370(7)
C19 C18 1.364(7)
C11 C12 1.358(7)
C16 C17 1.377(7)
C18 C17 1.352(7)
C25 C24 1.391(6)
C25 C26 1.391(6)
C26 C29 1.520(6)
C24 C28 1.495(6)
C28 O4 1.433(5)
C29 O5 1.439(5)
O4 C30 1.414(5)
O5 C31 1.398(6)
N5 C44 1.349(5)
N5 N6 1.383(5)
N5 C40 1.441(5)
C40 N7 1.463(5)
C40 N3 1.467(5)
C40 C30 1.528(5)
N11 C54 1.333(5)
N11 N12 1.366(6)
N11 C50 1.454(6)
N9 C51 1.330(6)
N9 N10 1.385(6)
N9 C50 1.465(5)
C50 N13 1.464(6)
C50 C31 1.519(6)
N7 C47 1.336(6)
N7 N8 1.359(6)
N3 C41 1.327(5)
N3 N4 1.385(5)
N13 C57 1.324(5)
N13 N14 1.362(6)
C44 C45 1.297(7)
C41 C42 1.328(7)
C57 C58 1.286(7)
N4 C43 1.374(7)
N8 C49 1.369(8)
C43 C42 1.369(8)
C45 C46 1.407(8)
C54 C55 1.304(8)
C58 C59 1.385(8)
N14 C59 1.398(8)
C51 C52 1.283(8)
C46 N6 1.383(8)
C56 C55 1.347(8)
C56 N12 1.377(7)
N10 C53 1.385(8)
C52 C53 1.375(10)
